data_4106415
loop_
_publ_author_name
'Koji Nakano'
'Kazuki Kobayashi'
'Kyoko Nozaki'

_publ_section_title
;
 Tetravalent Metal Complexes as a New Family of Catalysts for
 Copolymerization of Epoxides with Carbon Dioxide
;
_journal_name_full 'Journal of the American Chemical Society'
_journal_page_first 10720
_journal_page_last 10723
_journal_paper_doi 10.1021/ja203382q
_journal_volume 133
_journal_year 2011
_chemical_formula_sum 'C48 H59 Cl3 N2 O3 Zr'
_chemical_formula_weight 909.54
_chemical_name_systematic
; 
 ? 
;
_space_group_IT_number 14
_symmetry_cell_setting monoclinic
_symmetry_space_group_name_Hall '-P 2ybc'
_symmetry_space_group_name_H-M 'P 1 21/c 1'
_atom_sites_solution_hydrogens geom
_atom_sites_solution_primary direct
_atom_sites_solution_secondary difmap
_audit_creation_method SHELXL-97
_cell_angle_alpha 90.00
_cell_angle_beta 98.680(2)
_cell_angle_gamma 90.00
_cell_formula_units_Z 4
_cell_length_a 9.3439(13)
_cell_length_b 19.022(3)
_cell_length_c 25.892(4)
_cell_measurement_reflns_used 9617
_cell_measurement_temperature 93.1500
_cell_measurement_theta_max 27.4739
_cell_measurement_theta_min 2.6781
_cell_volume 4549.3(12)
_computing_cell_refinement 'RIGAKU CrystalClear'
_computing_data_collection 'RIGAKU CrystalClear'
_computing_data_reduction 'RIGAKU CrystalClear'
_computing_molecular_graphics ORTEP-III
_computing_structure_refinement 'SHELXL-97 (Sheldrick, 1997)'
_computing_structure_solution SIR-97
_diffrn_ambient_temperature 93.1500
_diffrn_detector_area_resol_mean 28.5714
_diffrn_measured_fraction_theta_full 0.998
_diffrn_measured_fraction_theta_max 0.998
_diffrn_measurement_device_type 'RIGAKU/MSCIO Saturn CCD'
_diffrn_measurement_method 'omega scans'
_diffrn_radiation_monochromator graphite
_diffrn_radiation_source 'fine-focus sealed tube'
_diffrn_radiation_type MoK\a
_diffrn_radiation_wavelength 0.71075
_diffrn_reflns_av_R_equivalents 0.0574
_diffrn_reflns_av_sigmaI/netI 0.0566
_diffrn_reflns_limit_h_max 11
_diffrn_reflns_limit_h_min -11
_diffrn_reflns_limit_k_max 20
_diffrn_reflns_limit_k_min -22
_diffrn_reflns_limit_l_max 23
_diffrn_reflns_limit_l_min -30
_diffrn_reflns_number 30242
_diffrn_reflns_theta_full 25.00
_diffrn_reflns_theta_max 25.00
_diffrn_reflns_theta_min 2.68
_exptl_absorpt_coefficient_mu 0.460
_exptl_absorpt_correction_T_max 0.9909
_exptl_absorpt_correction_T_min 0.8744
_exptl_absorpt_correction_type multi-scan
_exptl_absorpt_process_details 'Jacobson, R. (1998) Private communication'
_exptl_crystal_colour Green
_exptl_crystal_density_diffrn 1.328
_exptl_crystal_description Platelet
_exptl_crystal_F_000 1904
_exptl_crystal_size_max 0.30
_exptl_crystal_size_mid 0.05
_exptl_crystal_size_min 0.02
_refine_diff_density_max 0.762
_refine_diff_density_min -0.786
_refine_diff_density_rms 0.091
_refine_ls_extinction_method none
_refine_ls_goodness_of_fit_ref 1.123
_refine_ls_hydrogen_treatment constr
_refine_ls_matrix_type full
_refine_ls_number_parameters 546
_refine_ls_number_reflns 7994
_refine_ls_number_restraints 0
_refine_ls_restrained_S_all 1.123
_refine_ls_R_factor_all 0.0723
_refine_ls_R_factor_gt 0.0574
_refine_ls_shift/su_max 0.002
_refine_ls_shift/su_mean 0.000
_refine_ls_structure_factor_coef Fsqd
_refine_ls_weighting_details 'calc w=1/[\s^2^(Fo^2^)+(0.0451P)^2^+7.8296P] where P=(Fo^2^+2Fc^2^)/3'
_refine_ls_weighting_scheme calc
_refine_ls_wR_factor_gt 0.1202
_refine_ls_wR_factor_ref 0.1292
_reflns_number_gt 6626
_reflns_number_total 7994
_reflns_threshold_expression >2sigma(I)
_cod_data_source_file ja203382q_si_002_2.cif
_cod_data_source_block 1b
_cod_original_cell_volume 4549.3(11)
_cod_database_code 4106415

loop_
_symmetry_equiv_pos_as_xyz
'x, y, z'
'-x, y+1/2, -z+1/2'
'-x, -y, -z'
'x, -y-1/2, z-1/2'

loop_
_atom_site_label
_atom_site_type_symbol
_atom_site_fract_x
_atom_site_fract_y
_atom_site_fract_z
_atom_site_U_iso_or_equiv
_atom_site_adp_type
_atom_site_occupancy
_atom_site_symmetry_multiplicity
_atom_site_calc_flag
_atom_site_refinement_flags
_atom_site_disorder_assembly
_atom_site_disorder_group
Zr1 Zr 0.08071(4) 0.017993(18) 0.769202(13) 0.01361(11) Uani 1 1 d . . .
O1 O 0.0183(3) -0.02220(13) 0.69974(9) 0.0158(5) Uani 1 1 d . . .
C1 C 0.0653(4) -0.03825(18) 0.65447(13) 0.0148(8) Uani 1 1 d . . .
C2 C -0.0225(4) -0.08025(18) 0.61731(13) 0.0134(7) Uani 1 1 d . . .
C3 C 0.0344(4) -0.09750(19) 0.57227(14) 0.0160(8) Uani 1 1 d . . .
H1 H -0.0218 -0.1263 0.5470 0.019 Uiso 1 1 calc R . .
C4 C 0.1699(4) -0.07468(18) 0.56224(13) 0.0139(7) Uani 1 1 d . . .
C5 C 0.2500(4) -0.03211(18) 0.59899(14) 0.0155(8) Uani 1 1 d . . .
H2 H 0.3412 -0.0152 0.5924 0.019 Uiso 1 1 calc R . .
C6 C 0.2009(4) -0.01282(18) 0.64605(13) 0.0137(7) Uani 1 1 d . . .
C7 C -0.1715(4) -0.10651(19) 0.62703(14) 0.0157(8) Uani 1 1 d . . .
C8 C -0.2706(4) -0.0454(2) 0.63862(15) 0.0206(8) Uani 1 1 d . . .
H3 H -0.2247 -0.0197 0.6695 0.031 Uiso 1 1 calc R . .
H4 H -0.3638 -0.0643 0.6451 0.031 Uiso 1 1 calc R . .
H5 H -0.2862 -0.0135 0.6086 0.031 Uiso 1 1 calc R . .
C9 C -0.1510(4) -0.1587(2) 0.67337(15) 0.0221(9) Uani 1 1 d . . .
H6 H -0.0951 -0.1994 0.6645 0.033 Uiso 1 1 calc R . .
H7 H -0.2460 -0.1745 0.6805 0.033 Uiso 1 1 calc R . .
H8 H -0.0991 -0.1354 0.7044 0.033 Uiso 1 1 calc R . .
C10 C -0.2519(4) -0.1452(2) 0.57904(14) 0.0193(8) Uani 1 1 d . . .
H9 H -0.2617 -0.1139 0.5486 0.029 Uiso 1 1 calc R . .
H10 H -0.3481 -0.1593 0.5859 0.029 Uiso 1 1 calc R . .
H11 H -0.1969 -0.1871 0.5720 0.029 Uiso 1 1 calc R . .
C11 C 0.2233(4) -0.09789(18) 0.51173(14) 0.0171(8) Uani 1 1 d . . .
C12 C 0.1094(4) -0.0818(2) 0.46441(14) 0.0230(9) Uani 1 1 d . . .
H12 H 0.0204 -0.1077 0.4674 0.034 Uiso 1 1 calc R . .
H13 H 0.1458 -0.0961 0.4324 0.034 Uiso 1 1 calc R . .
H14 H 0.0889 -0.0312 0.4631 0.034 Uiso 1 1 calc R . .
C13 C 0.3639(4) -0.0609(2) 0.50412(15) 0.0231(9) Uani 1 1 d . . .
H15 H 0.3481 -0.0099 0.5027 0.035 Uiso 1 1 calc R . .
H16 H 0.3940 -0.0768 0.4714 0.035 Uiso 1 1 calc R . .
H17 H 0.4396 -0.0722 0.5334 0.035 Uiso 1 1 calc R . .
C14 C 0.2513(5) -0.17776(19) 0.51422(15) 0.0228(9) Uani 1 1 d . . .
H18 H 0.3280 -0.1883 0.5434 0.034 Uiso 1 1 calc R . .
H19 H 0.2813 -0.1935 0.4814 0.034 Uiso 1 1 calc R . .
H20 H 0.1624 -0.2023 0.5194 0.034 Uiso 1 1 calc R . .
C15 C 0.2901(4) 0.03469(18) 0.68208(14) 0.0152(8) Uani 1 1 d . . .
C16 C 0.4199(4) 0.0674(2) 0.67196(14) 0.0202(8) Uani 1 1 d . . .
H21 H 0.4658 0.0598 0.6421 0.024 Uiso 1 1 calc R . .
C17 C 0.4671(4) 0.1115(2) 0.71261(14) 0.0184(8) Uani 1 1 d . . .
H22 H 0.5507 0.1406 0.7160 0.022 Uiso 1 1 calc R . .
N1 N 0.2603(3) 0.05828(15) 0.72931(11) 0.0131(6) Uani 1 1 d . . .
C18 C 0.3680(4) 0.10574(18) 0.74854(14) 0.0147(8) Uani 1 1 d . . .
C19 C 0.3786(4) 0.14128(18) 0.79727(13) 0.0126(7) Uani 1 1 d . . .
C20 C 0.5021(4) 0.19205(18) 0.80910(13) 0.0143(8) Uani 1 1 d . . .
C21 C 0.4986(4) 0.2564(2) 0.78300(14) 0.0200(8) Uani 1 1 d . . .
H23 H 0.4204 0.2667 0.7561 0.024 Uiso 1 1 calc R . .
C22 C 0.6075(4) 0.3053(2) 0.79583(16) 0.0230(9) Uani 1 1 d . . .
H24 H 0.6033 0.3489 0.7778 0.028 Uiso 1 1 calc R . .
C23 C 0.7225(4) 0.2914(2) 0.83467(15) 0.0206(8) Uani 1 1 d . . .
H25 H 0.7969 0.3253 0.8435 0.025 Uiso 1 1 calc R . .
C24 C 0.7280(4) 0.22711(19) 0.86068(14) 0.0186(8) Uani 1 1 d . . .
H26 H 0.8072 0.2169 0.8872 0.022 Uiso 1 1 calc R . .
C25 C 0.6183(4) 0.1775(2) 0.84814(14) 0.0171(8) Uani 1 1 d . . .
H27 H 0.6227 0.1339 0.8662 0.021 Uiso 1 1 calc R . .
C26 C 0.2887(4) 0.13584(18) 0.83544(13) 0.0135(7) Uani 1 1 d . . .
C27 C 0.3018(4) 0.17524(18) 0.88232(13) 0.0154(8) Uani 1 1 d . . .
H28 H 0.3762 0.2081 0.8941 0.018 Uiso 1 1 calc R . .
C28 C 0.1891(4) 0.15777(18) 0.90743(14) 0.0164(8) Uani 1 1 d . . .
H29 H 0.1708 0.1763 0.9399 0.020 Uiso 1 1 calc R . .
C29 C 0.1035(4) 0.10677(17) 0.87653(13) 0.0123(7) Uani 1 1 d . . .
C30 C -0.0277(4) 0.07429(18) 0.89046(13) 0.0141(8) Uani 1 1 d . . .
C31 C -0.0697(4) 0.09062(19) 0.93906(14) 0.0154(8) Uani 1 1 d . . .
H30 H -0.0143 0.1239 0.9610 0.018 Uiso 1 1 calc R . .
C32 C -0.1883(4) 0.06013(19) 0.95614(13) 0.0153(8) Uani 1 1 d . . .
C33 C -0.2640(4) 0.00917(19) 0.92347(14) 0.0159(8) Uani 1 1 d . . .
H31 H -0.3452 -0.0128 0.9348 0.019 Uiso 1 1 calc R . .
C34 C -0.2272(4) -0.01103(18) 0.87556(14) 0.0149(8) Uani 1 1 d . . .
C35 C -0.1122(4) 0.02528(18) 0.85856(13) 0.0134(7) Uani 1 1 d . . .
C36 C -0.3077(4) -0.07002(19) 0.84273(14) 0.0168(8) Uani 1 1 d . . .
C37 C -0.3864(4) -0.0399(2) 0.79052(15) 0.0256(9) Uani 1 1 d . . .
H32 H -0.4597 -0.0059 0.7977 0.038 Uiso 1 1 calc R . .
H33 H -0.4332 -0.0782 0.7690 0.038 Uiso 1 1 calc R . .
H34 H -0.3160 -0.0164 0.7719 0.038 Uiso 1 1 calc R . .
C38 C -0.1996(4) -0.12759(19) 0.83240(15) 0.0225(9) Uani 1 1 d . . .
H35 H -0.1280 -0.1076 0.8125 0.034 Uiso 1 1 calc R . .
H36 H -0.2518 -0.1659 0.8123 0.034 Uiso 1 1 calc R . .
H37 H -0.1503 -0.1459 0.8658 0.034 Uiso 1 1 calc R . .
C39 C -0.4226(4) -0.1049(2) 0.87083(16) 0.0238(9) Uani 1 1 d . . .
H38 H -0.3761 -0.1246 0.9042 0.036 Uiso 1 1 calc R . .
H39 H -0.4705 -0.1427 0.8489 0.036 Uiso 1 1 calc R . .
H40 H -0.4945 -0.0698 0.8773 0.036 Uiso 1 1 calc R . .
C40 C -0.2414(4) 0.08153(19) 1.00733(14) 0.0159(8) Uani 1 1 d . . .
C41 C -0.1246(5) 0.1203(2) 1.04395(15) 0.0319(11) Uani 1 1 d . . .
H41 H -0.0998 0.1640 1.0274 0.048 Uiso 1 1 calc R . .
H42 H -0.0383 0.0905 1.0513 0.048 Uiso 1 1 calc R . .
H43 H -0.1606 0.1312 1.0767 0.048 Uiso 1 1 calc R . .
C42 C -0.3755(5) 0.1288(2) 0.99416(16) 0.0250(9) Uani 1 1 d . . .
H44 H -0.4148 0.1397 1.0262 0.037 Uiso 1 1 calc R . .
H45 H -0.4490 0.1043 0.9697 0.037 Uiso 1 1 calc R . .
H46 H -0.3480 0.1725 0.9782 0.037 Uiso 1 1 calc R . .
C43 C -0.2833(4) 0.0158(2) 1.03642(14) 0.0209(9) Uani 1 1 d . . .
H47 H -0.2020 -0.0173 1.0411 0.031 Uiso 1 1 calc R . .
H48 H -0.3679 -0.0066 1.0160 0.031 Uiso 1 1 calc R . .
H49 H -0.3065 0.0296 1.0707 0.031 Uiso 1 1 calc R . .
O2 O -0.0770(3) 0.01189(13) 0.81082(9) 0.0160(5) Uani 1 1 d . . .
Cl1 Cl 0.21121(10) -0.08409(5) 0.80636(4) 0.0218(2) Uani 1 1 d . . .
N2 N 0.1647(3) 0.09319(15) 0.83274(11) 0.0121(6) Uani 1 1 d . . .
O3 O -0.0330(3) 0.11585(12) 0.73164(9) 0.0160(5) Uani 1 1 d . B .
C44 C -0.0242(6) 0.1396(2) 0.67897(16) 0.0352(11) Uani 1 1 d . . .
H50 H -0.0414 0.1000 0.6539 0.042 Uiso 0.72 1 calc PR A 3
H51 H 0.0725 0.1598 0.6770 0.042 Uiso 0.72 1 calc PR A 3
H52 H 0.0751 0.1325 0.6709 0.042 Uiso 0.28 1 calc PR A 4
H53 H -0.0921 0.1124 0.6535 0.042 Uiso 0.28 1 calc PR A 4
C45 C -0.1382(9) 0.1937(4) 0.6672(3) 0.0313(16) Uani 0.72 1 d P B 3
H54 H -0.2327 0.1722 0.6533 0.038 Uiso 0.72 1 calc PR B 3
H55 H -0.1125 0.2284 0.6415 0.038 Uiso 0.72 1 calc PR B 3
C46 C -0.061(2) 0.2124(11) 0.6757(8) 0.040(5) Uani 0.28 1 d P B 4
H56 H -0.1211 0.2228 0.6418 0.048 Uiso 0.28 1 calc PR B 4
H57 H 0.0282 0.2414 0.6788 0.048 Uiso 0.28 1 calc PR B 4
C47 C -0.1424(6) 0.2278(3) 0.71976(17) 0.0449(13) Uani 1 1 d . . .
H58 H -0.0694 0.2657 0.7264 0.054 Uiso 0.72 1 calc PR B 3
H59 H -0.2394 0.2477 0.7217 0.054 Uiso 0.72 1 calc PR B 3
H60 H -0.2477 0.2297 0.7070 0.054 Uiso 0.28 1 calc PR B 4
H61 H -0.1116 0.2734 0.7362 0.054 Uiso 0.28 1 calc PR B 4
C48 C -0.1082(5) 0.1686(2) 0.75832(16) 0.0303(10) Uani 1 1 d . B .
H62 H -0.0457 0.1854 0.7902 0.036 Uiso 1 1 calc R . .
H63 H -0.1982 0.1489 0.7683 0.036 Uiso 1 1 calc R . .
C49 C -0.2852(6) -0.1994(3) 0.4102(2) 0.0613(17) Uani 1 1 d . . .
H64 H -0.2969 -0.2210 0.3751 0.074 Uiso 0.69 1 calc PR C 1
H65 H -0.2571 -0.1496 0.4070 0.074 Uiso 0.69 1 calc PR C 1
H66 H -0.2846 -0.2184 0.3747 0.074 Uiso 0.31 1 calc PR C 2
H67 H -0.2549 -0.1496 0.4094 0.074 Uiso 0.31 1 calc PR C 2
Cl2 Cl -0.15013(17) -0.24334(7) 0.45153(6) 0.0554(4) Uani 1 1 d . D .
Cl3 Cl -0.4674(18) -0.1995(8) 0.4212(7) 0.194(9) Uani 0.31 1 d P D 2
Cl4 Cl -0.4504(3) -0.20384(18) 0.43514(16) 0.0534(7) Uani 0.69 1 d P D 1

loop_
_atom_site_aniso_label
_atom_site_aniso_U_11
_atom_site_aniso_U_22
_atom_site_aniso_U_33
_atom_site_aniso_U_23
_atom_site_aniso_U_13
_atom_site_aniso_U_12
Zr1 0.0135(2) 0.0154(2) 0.0128(2) -0.00160(14) 0.00495(14) -0.00237(14)
O1 0.0152(14) 0.0202(14) 0.0136(13) 0.0003(10) 0.0071(10) -0.0025(11)
C1 0.019(2) 0.0170(19) 0.0093(18) 0.0008(14) 0.0052(15) 0.0000(15)
C2 0.0166(19) 0.0119(18) 0.0130(18) 0.0011(14) 0.0061(14) 0.0028(14)
C3 0.016(2) 0.0180(19) 0.0135(19) 0.0013(14) -0.0005(15) -0.0003(15)
C4 0.0159(19) 0.0132(18) 0.0134(18) 0.0021(14) 0.0047(14) 0.0029(14)
C5 0.0129(19) 0.0152(19) 0.020(2) 0.0026(14) 0.0080(15) 0.0006(14)
C6 0.0149(19) 0.0135(18) 0.0131(18) 0.0009(14) 0.0028(14) 0.0010(14)
C7 0.015(2) 0.0171(19) 0.0159(19) -0.0001(15) 0.0038(15) 0.0002(15)
C8 0.017(2) 0.024(2) 0.021(2) -0.0001(16) 0.0064(16) 0.0006(16)
C9 0.024(2) 0.022(2) 0.021(2) 0.0049(16) 0.0031(16) -0.0041(17)
C10 0.019(2) 0.022(2) 0.017(2) 0.0003(15) 0.0021(16) -0.0027(16)
C11 0.021(2) 0.0140(19) 0.017(2) -0.0007(14) 0.0052(16) 0.0013(15)
C12 0.029(2) 0.026(2) 0.014(2) 0.0002(16) 0.0030(17) 0.0016(18)
C13 0.024(2) 0.030(2) 0.017(2) -0.0061(16) 0.0105(17) -0.0007(17)
C14 0.030(2) 0.020(2) 0.021(2) -0.0027(16) 0.0104(17) 0.0016(17)
C15 0.016(2) 0.0144(19) 0.0164(19) 0.0011(14) 0.0072(15) 0.0011(15)
C16 0.018(2) 0.028(2) 0.016(2) -0.0036(16) 0.0066(15) -0.0023(16)
C17 0.014(2) 0.023(2) 0.019(2) -0.0027(16) 0.0052(15) -0.0076(16)
N1 0.0112(16) 0.0146(16) 0.0135(16) -0.0016(12) 0.0021(12) -0.0019(12)
C18 0.0107(18) 0.0160(19) 0.0177(19) 0.0018(14) 0.0036(15) -0.0006(14)
C19 0.0124(19) 0.0126(18) 0.0125(18) 0.0011(14) 0.0014(14) 0.0001(14)
C20 0.018(2) 0.0150(19) 0.0117(18) -0.0041(14) 0.0077(15) -0.0022(15)
C21 0.017(2) 0.025(2) 0.018(2) 0.0017(16) 0.0017(16) -0.0003(16)
C22 0.021(2) 0.016(2) 0.032(2) 0.0034(17) 0.0056(18) -0.0015(16)
C23 0.015(2) 0.021(2) 0.027(2) -0.0056(16) 0.0065(16) -0.0046(16)
C24 0.016(2) 0.023(2) 0.017(2) -0.0021(16) 0.0024(15) 0.0010(16)
C25 0.017(2) 0.020(2) 0.0153(19) -0.0020(15) 0.0050(15) -0.0006(15)
C26 0.017(2) 0.0113(18) 0.0127(18) -0.0022(13) 0.0039(15) 0.0003(14)
C27 0.017(2) 0.0139(18) 0.0146(19) -0.0048(14) 0.0000(15) -0.0053(15)
C28 0.021(2) 0.0158(19) 0.0140(19) -0.0018(14) 0.0075(15) -0.0031(15)
C29 0.0146(19) 0.0114(17) 0.0114(18) 0.0028(13) 0.0040(14) 0.0015(14)
C30 0.0142(19) 0.0145(18) 0.0141(19) 0.0028(14) 0.0035(14) -0.0001(14)
C31 0.0144(19) 0.0163(19) 0.0155(19) -0.0001(14) 0.0023(15) 0.0002(15)
C32 0.017(2) 0.0176(19) 0.0123(19) 0.0020(14) 0.0055(15) 0.0014(15)
C33 0.0089(18) 0.023(2) 0.0168(19) 0.0038(15) 0.0040(14) 0.0003(15)
C34 0.0120(19) 0.0157(19) 0.0173(19) -0.0020(14) 0.0038(15) 0.0004(15)
C35 0.0152(19) 0.0159(18) 0.0102(18) -0.0005(14) 0.0054(14) 0.0017(15)
C36 0.0140(19) 0.0181(19) 0.019(2) -0.0018(15) 0.0036(15) -0.0042(15)
C37 0.015(2) 0.040(3) 0.021(2) -0.0006(18) -0.0017(16) -0.0058(18)
C38 0.026(2) 0.017(2) 0.025(2) -0.0045(16) 0.0065(17) -0.0075(17)
C39 0.022(2) 0.026(2) 0.026(2) -0.0045(17) 0.0101(17) -0.0100(17)
C40 0.0121(19) 0.023(2) 0.0135(19) -0.0007(15) 0.0056(14) -0.0037(15)
C41 0.029(3) 0.051(3) 0.018(2) -0.0104(19) 0.0106(18) -0.015(2)
C42 0.029(2) 0.024(2) 0.025(2) 0.0001(17) 0.0140(18) 0.0069(18)
C43 0.020(2) 0.030(2) 0.0138(19) 0.0039(16) 0.0068(16) 0.0046(17)
O2 0.0142(13) 0.0197(14) 0.0144(13) -0.0002(10) 0.0032(10) -0.0005(11)
Cl1 0.0210(5) 0.0186(5) 0.0264(5) 0.0010(4) 0.0053(4) 0.0018(4)
N2 0.0108(16) 0.0135(15) 0.0126(15) -0.0010(11) 0.0041(12) -0.0007(12)
O3 0.0190(14) 0.0159(13) 0.0139(13) -0.0011(10) 0.0048(10) 0.0037(11)
C44 0.054(3) 0.038(3) 0.016(2) 0.0111(18) 0.014(2) 0.018(2)
C45 0.033(5) 0.037(4) 0.025(4) 0.006(3) 0.007(4) 0.016(4)
C46 0.042(13) 0.041(12) 0.038(11) 0.021(9) 0.013(11) 0.003(10)
C47 0.072(4) 0.034(3) 0.031(3) 0.001(2) 0.017(3) 0.023(3)
C48 0.036(3) 0.031(2) 0.026(2) -0.0014(18) 0.0099(19) 0.018(2)
C49 0.046(4) 0.068(4) 0.073(4) 0.026(3) 0.020(3) 0.018(3)
Cl2 0.0585(9) 0.0477(8) 0.0555(8) -0.0057(6) -0.0057(7) 0.0056(7)
Cl3 0.213(15) 0.172(11) 0.241(16) 0.160(10) 0.174(12) 0.120(10)
Cl4 0.0348(13) 0.0501(16) 0.0831(19) 0.0064(15) 0.0345(12) 0.0114(11)

loop_
_atom_type_symbol
_atom_type_description
_atom_type_scat_dispersion_real
_atom_type_scat_dispersion_imag
_atom_type_scat_source
C C 0.0033 0.0016 'International Tables Vol C Tables 4.2.6.8 and 6.1.1.4'
H H 0.0000 0.0000 'International Tables Vol C Tables 4.2.6.8 and 6.1.1.4'
N N 0.0061 0.0033 'International Tables Vol C Tables 4.2.6.8 and 6.1.1.4'
O O 0.0106 0.0060 'International Tables Vol C Tables 4.2.6.8 and 6.1.1.4'
Zr Zr -2.9673 0.5597 'International Tables Vol C Tables 4.2.6.8 and 6.1.1.4'
Cl Cl 0.1484 0.1585 'International Tables Vol C Tables 4.2.6.8 and 6.1.1.4'

loop_
_geom_angle_atom_site_label_1
_geom_angle_atom_site_label_2
_geom_angle_atom_site_label_3
_geom_angle
O2 Zr1 O1 109.74(10)
O2 Zr1 N2 80.93(10)
O1 Zr1 N2 161.68(10)
O2 Zr1 N1 162.91(10)
O1 Zr1 N1 81.36(10)
N2 Zr1 N1 85.17(10)
O2 Zr1 O3 86.68(9)
O1 Zr1 O3 82.67(9)
N2 Zr1 O3 83.16(10)
N1 Zr1 O3 81.81(10)
O2 Zr1 Cl1 96.31(8)
O1 Zr1 Cl1 96.56(8)
N2 Zr1 Cl1 96.98(8)
N1 Zr1 Cl1 95.20(8)
O3 Zr1 Cl1 176.99(7)
C1 O1 Zr1 142.7(2)
O1 C1 C6 118.5(3)
O1 C1 C2 119.2(3)
C6 C1 C2 122.3(3)
C3 C2 C1 116.6(3)
C3 C2 C7 122.1(3)
C1 C2 C7 121.3(3)
C2 C3 C4 123.6(3)
C2 C3 H1 118.2
C4 C3 H1 118.2
C5 C4 C3 117.7(3)
C5 C4 C11 123.0(3)
C3 C4 C11 119.3(3)
C4 C5 C6 122.3(3)
C4 C5 H2 118.9
C6 C5 H2 118.9
C1 C6 C5 117.5(3)
C1 C6 C15 123.6(3)
C5 C6 C15 118.8(3)
C2 C7 C10 111.6(3)
C2 C7 C8 111.9(3)
C10 C7 C8 106.5(3)
C2 C7 C9 109.1(3)
C10 C7 C9 107.9(3)
C8 C7 C9 109.9(3)
C7 C8 H3 109.5
C7 C8 H4 109.5
H3 C8 H4 109.5
C7 C8 H5 109.5
H3 C8 H5 109.5
H4 C8 H5 109.5
C7 C9 H6 109.5
C7 C9 H7 109.5
H6 C9 H7 109.5
C7 C9 H8 109.5
H6 C9 H8 109.5
H7 C9 H8 109.5
C7 C10 H9 109.5
C7 C10 H10 109.5
H9 C10 H10 109.5
C7 C10 H11 109.5
H9 C10 H11 109.5
H10 C10 H11 109.5
C12 C11 C13 108.2(3)
C12 C11 C4 110.4(3)
C13 C11 C4 112.0(3)
C12 C11 C14 108.9(3)
C13 C11 C14 108.4(3)
C4 C11 C14 108.9(3)
C11 C12 H12 109.5
C11 C12 H13 109.5
H12 C12 H13 109.5
C11 C12 H14 109.5
H12 C12 H14 109.5
H13 C12 H14 109.5
C11 C13 H15 109.5
C11 C13 H16 109.5
H15 C13 H16 109.5
C11 C13 H17 109.5
H15 C13 H17 109.5
H16 C13 H17 109.5
C11 C14 H18 109.5
C11 C14 H19 109.5
H18 C14 H19 109.5
C11 C14 H20 109.5
H18 C14 H20 109.5
H19 C14 H20 109.5
N1 C15 C16 108.4(3)
N1 C15 C6 126.7(3)
C16 C15 C6 124.8(3)
C17 C16 C15 108.2(3)
C17 C16 H21 125.9
C15 C16 H21 125.9
C16 C17 C18 106.9(3)
C16 C17 H22 126.5
C18 C17 H22 126.5
C15 N1 C18 107.4(3)
C15 N1 Zr1 124.6(2)
C18 N1 Zr1 127.7(2)
N1 C18 C17 109.1(3)
N1 C18 C19 125.3(3)
C17 C18 C19 125.7(3)
C26 C19 C18 128.7(3)
C26 C19 C20 115.5(3)
C18 C19 C20 115.8(3)
C25 C20 C21 118.9(3)
C25 C20 C19 120.7(3)
C21 C20 C19 120.3(3)
C22 C21 C20 120.7(4)
C22 C21 H23 119.6
C20 C21 H23 119.6
C23 C22 C21 120.7(4)
C23 C22 H24 119.7
C21 C22 H24 119.7
C22 C23 C24 119.1(4)
C22 C23 H25 120.4
C24 C23 H25 120.4
C23 C24 C25 120.6(4)
C23 C24 H26 119.7
C25 C24 H26 119.7
C24 C25 C20 120.0(3)
C24 C25 H27 120.0
C20 C25 H27 120.0
C19 C26 N2 125.9(3)
C19 C26 C27 125.8(3)
N2 C26 C27 108.2(3)
C28 C27 C26 107.9(3)
C28 C27 H28 126.1
C26 C27 H28 126.1
C27 C28 C29 107.9(3)
C27 C28 H29 126.0
C29 C28 H29 126.0
N2 C29 C28 108.9(3)
N2 C29 C30 126.4(3)
C28 C29 C30 124.7(3)
C35 C30 C31 117.6(3)
C35 C30 C29 123.5(3)
C31 C30 C29 118.9(3)
C32 C31 C30 122.6(3)
C32 C31 H30 118.7
C30 C31 H30 118.7
C31 C32 C33 116.9(3)
C31 C32 C40 122.9(3)
C33 C32 C40 120.2(3)
C34 C33 C32 123.9(3)
C34 C33 H31 118.1
C32 C33 H31 118.1
C33 C34 C35 116.6(3)
C33 C34 C36 122.0(3)
C35 C34 C36 121.4(3)
O2 C35 C34 119.9(3)
O2 C35 C30 118.0(3)
C34 C35 C30 122.1(3)
C34 C36 C39 111.9(3)
C34 C36 C38 109.7(3)
C39 C36 C38 107.4(3)
C34 C36 C37 109.9(3)
C39 C36 C37 107.5(3)
C38 C36 C37 110.4(3)
C36 C37 H32 109.5
C36 C37 H33 109.5
H32 C37 H33 109.5
C36 C37 H34 109.5
H32 C37 H34 109.5
H33 C37 H34 109.5
C36 C38 H35 109.5
C36 C38 H36 109.5
H35 C38 H36 109.5
C36 C38 H37 109.5
H35 C38 H37 109.5
H36 C38 H37 109.5
C36 C39 H38 109.5
C36 C39 H39 109.5
H38 C39 H39 109.5
C36 C39 H40 109.5
H38 C39 H40 109.5
H39 C39 H40 109.5
C41 C40 C42 109.8(3)
C41 C40 C32 111.7(3)
C42 C40 C32 108.8(3)
C41 C40 C43 107.4(3)
C42 C40 C43 108.9(3)
C32 C40 C43 110.2(3)
C40 C41 H41 109.5
C40 C41 H42 109.5
H41 C41 H42 109.5
C40 C41 H43 109.5
H41 C41 H43 109.5
H42 C41 H43 109.5
C40 C42 H44 109.5
C40 C42 H45 109.5
H44 C42 H45 109.5
C40 C42 H46 109.5
H44 C42 H46 109.5
H45 C42 H46 109.5
C40 C43 H47 109.5
C40 C43 H48 109.5
H47 C43 H48 109.5
C40 C43 H49 109.5
H47 C43 H49 109.5
H48 C43 H49 109.5
C35 O2 Zr1 143.2(2)
C29 N2 C26 107.1(3)
C29 N2 Zr1 126.0(2)
C26 N2 Zr1 127.0(2)
C44 O3 C48 109.3(3)
C44 O3 Zr1 124.4(2)
C48 O3 Zr1 125.8(2)
C46 C44 O3 108.2(9)
C46 C44 C45 32.2(8)
O3 C44 C45 105.6(4)
C46 C44 H50 133.2
O3 C44 H50 110.6
C45 C44 H50 110.6
C46 C44 H51 80.2
O3 C44 H51 110.6
C45 C44 H51 110.6
H50 C44 H51 108.7
C46 C44 H52 110.1
O3 C44 H52 110.1
C45 C44 H52 136.0
H50 C44 H52 79.9
H51 C44 H52 32.0
C46 C44 H53 110.1
O3 C44 H53 110.1
C45 C44 H53 81.7
H50 C44 H53 30.9
H51 C44 H53 131.8
H52 C44 H53 108.4
C44 C45 C47 103.1(5)
C44 C45 H54 111.1
C47 C45 H54 111.1
C44 C45 H55 111.1
C47 C45 H55 111.1
H54 C45 H55 109.1
C44 C46 C47 106.8(12)
C44 C46 H56 110.4
C47 C46 H56 110.4
C44 C46 H57 110.4
C47 C46 H57 110.4
H56 C46 H57 108.6
C46 C47 C48 106.1(8)
C46 C47 C45 31.1(8)
C48 C47 C45 104.2(4)
C46 C47 H58 81.8
C48 C47 H58 110.9
C45 C47 H58 110.9
C46 C47 H59 133.7
C48 C47 H59 110.9
C45 C47 H59 110.9
H58 C47 H59 108.9
C46 C47 H60 110.5
C48 C47 H60 110.5
C45 C47 H60 82.9
H58 C47 H60 130.9
H59 C47 H60 29.7
C46 C47 H61 110.5
C48 C47 H61 110.5
C45 C47 H61 135.7
H58 C47 H61 30.5
H59 C47 H61 81.5
H60 C47 H61 108.7
O3 C48 C47 105.6(3)
O3 C48 H62 110.6
C47 C48 H62 110.6
O3 C48 H63 110.6
C47 C48 H63 110.6
H62 C48 H63 108.7
Cl2 C49 Cl4 110.3(3)
Cl2 C49 Cl3 121.9(6)
Cl4 C49 Cl3 12.4(6)
Cl2 C49 H64 109.6
Cl4 C49 H64 109.6
Cl3 C49 H64 99.9
Cl2 C49 H65 109.6
Cl4 C49 H65 109.6
Cl3 C49 H65 106.8
H64 C49 H65 108.1
Cl2 C49 H66 106.9
Cl4 C49 H66 116.8
Cl3 C49 H66 106.9
H64 C49 H66 7.3
H65 C49 H66 103.4
Cl2 C49 H67 106.9
Cl4 C49 H67 108.9
Cl3 C49 H67 106.9
H64 C49 H67 111.6
H65 C49 H67 3.7
H66 C49 H67 106.7

loop_
_geom_bond_atom_site_label_1
_geom_bond_atom_site_label_2
_geom_bond_distance
Zr1 O2 1.956(2)
Zr1 O1 1.960(2)
Zr1 N2 2.231(3)
Zr1 N1 2.235(3)
Zr1 O3 2.287(2)
Zr1 Cl1 2.4143(10)
O1 C1 1.347(4)
C1 C6 1.404(5)
C1 C2 1.414(5)
C2 C3 1.392(5)
C2 C7 1.535(5)
C3 C4 1.399(5)
C3 H1 0.9500
C4 C5 1.381(5)
C4 C11 1.533(5)
C5 C6 1.413(5)
C5 H2 0.9500
C6 C15 1.465(5)
C7 C10 1.539(5)
C7 C8 1.543(5)
C7 C9 1.547(5)
C8 H3 0.9800
C8 H4 0.9800
C8 H5 0.9800
C9 H6 0.9800
C9 H7 0.9800
C9 H8 0.9800
C10 H9 0.9800
C10 H10 0.9800
C10 H11 0.9800
C11 C12 1.528(5)
C11 C13 1.529(5)
C11 C14 1.541(5)
C12 H12 0.9800
C12 H13 0.9800
C12 H14 0.9800
C13 H15 0.9800
C13 H16 0.9800
C13 H17 0.9800
C14 H18 0.9800
C14 H19 0.9800
C14 H20 0.9800
C15 N1 1.370(4)
C15 C16 1.422(5)
C16 C17 1.367(5)
C16 H21 0.9500
C17 C18 1.413(5)
C17 H22 0.9500
N1 C18 1.387(5)
C18 C19 1.422(5)
C19 C26 1.394(5)
C19 C20 1.501(5)
C20 C25 1.395(5)
C20 C21 1.396(5)
C21 C22 1.382(5)
C21 H23 0.9500
C22 C23 1.382(6)
C22 H24 0.9500
C23 C24 1.394(5)
C23 H25 0.9500
C24 C25 1.395(5)
C24 H26 0.9500
C25 H27 0.9500
C26 N2 1.407(4)
C26 C27 1.416(5)
C27 C28 1.360(5)
C27 H28 0.9500
C28 C29 1.424(5)
C28 H29 0.9500
C29 N2 1.369(4)
C29 C30 1.466(5)
C30 C35 1.406(5)
C30 C31 1.408(5)
C31 C32 1.382(5)
C31 H30 0.9500
C32 C33 1.405(5)
C32 C40 1.538(5)
C33 C34 1.391(5)
C33 H31 0.9500
C34 C35 1.403(5)
C34 C36 1.535(5)
C35 O2 1.350(4)
C36 C39 1.535(5)
C36 C38 1.540(5)
C36 C37 1.548(5)
C37 H32 0.9800
C37 H33 0.9800
C37 H34 0.9800
C38 H35 0.9800
C38 H36 0.9800
C38 H37 0.9800
C39 H38 0.9800
C39 H39 0.9800
C39 H40 0.9800
C40 C41 1.524(5)
C40 C42 1.538(5)
C40 C43 1.540(5)
C41 H41 0.9800
C41 H42 0.9800
C41 H43 0.9800
C42 H44 0.9800
C42 H45 0.9800
C42 H46 0.9800
C43 H47 0.9800
C43 H48 0.9800
C43 H49 0.9800
O3 C44 1.451(4)
O3 C48 1.458(4)
C44 C46 1.43(2)
C44 C45 1.481(8)
C44 H50 0.9900
C44 H51 0.9900
C44 H52 0.9900
C44 H53 0.9900
C45 C47 1.513(8)
C45 H54 0.9900
C45 H55 0.9900
C46 C47 1.50(2)
C46 H56 0.9900
C46 H57 0.9900
C47 C48 1.506(6)
C47 H58 0.9900
C47 H59 0.9900
C47 H60 0.9900
C47 H61 0.9900
C48 H62 0.9900
C48 H63 0.9900
C49 Cl2 1.740(6)
C49 Cl4 1.762(6)
C49 Cl3 1.768(16)
C49 H64 0.9900
C49 H65 0.9900
C49 H66 0.9900
C49 H67 0.9900

loop_
_geom_torsion_atom_site_label_1
_geom_torsion_atom_site_label_2
_geom_torsion_atom_site_label_3
_geom_torsion_atom_site_label_4
_geom_torsion
O2 Zr1 O1 C1 -175.9(4)
N2 Zr1 O1 C1 60.7(5)
N1 Zr1 O1 C1 17.5(4)
O3 Zr1 O1 C1 100.3(4)
Cl1 Zr1 O1 C1 -76.8(4)
Zr1 O1 C1 C6 -11.1(6)
Zr1 O1 C1 C2 168.5(3)
O1 C1 C2 C3 -177.4(3)
C6 C1 C2 C3 2.2(5)
O1 C1 C2 C7 1.4(5)
C6 C1 C2 C7 -179.1(3)
C1 C2 C3 C4 -1.0(5)
C7 C2 C3 C4 -179.8(3)
C2 C3 C4 C5 -0.7(5)
C2 C3 C4 C11 178.9(3)
C3 C4 C5 C6 1.5(5)
C11 C4 C5 C6 -178.2(3)
O1 C1 C6 C5 178.1(3)
C2 C1 C6 C5 -1.5(5)
O1 C1 C6 C15 -4.8(5)
C2 C1 C6 C15 175.7(3)
C4 C5 C6 C1 -0.4(5)
C4 C5 C6 C15 -177.7(3)
C3 C2 C7 C10 -6.6(5)
C1 C2 C7 C10 174.7(3)
C3 C2 C7 C8 -125.7(4)
C1 C2 C7 C8 55.6(4)
C3 C2 C7 C9 112.5(4)
C1 C2 C7 C9 -66.2(4)
C5 C4 C11 C12 -128.1(4)
C3 C4 C11 C12 52.3(4)
C5 C4 C11 C13 -7.4(5)
C3 C4 C11 C13 172.9(3)
C5 C4 C11 C14 112.4(4)
C3 C4 C11 C14 -67.2(4)
C1 C6 C15 N1 3.5(6)
C5 C6 C15 N1 -179.4(3)
C1 C6 C15 C16 -172.7(4)
C5 C6 C15 C16 4.4(6)
N1 C15 C16 C17 -1.0(4)
C6 C15 C16 C17 175.8(3)
C15 C16 C17 C18 0.8(4)
C16 C15 N1 C18 0.8(4)
C6 C15 N1 C18 -176.0(3)
C16 C15 N1 Zr1 -174.2(2)
C6 C15 N1 Zr1 9.1(5)
O2 Zr1 N1 C15 -146.0(3)
O1 Zr1 N1 C15 -14.1(3)
N2 Zr1 N1 C15 178.4(3)
O3 Zr1 N1 C15 -97.9(3)
Cl1 Zr1 N1 C15 81.8(3)
O2 Zr1 N1 C18 40.0(5)
O1 Zr1 N1 C18 172.0(3)
N2 Zr1 N1 C18 4.4(3)
O3 Zr1 N1 C18 88.2(3)
Cl1 Zr1 N1 C18 -92.2(3)
C15 N1 C18 C17 -0.3(4)
Zr1 N1 C18 C17 174.5(2)
C15 N1 C18 C19 -178.7(3)
Zr1 N1 C18 C19 -4.0(5)
C16 C17 C18 N1 -0.4(4)
C16 C17 C18 C19 178.1(4)
N1 C18 C19 C26 1.2(6)
C17 C18 C19 C26 -177.0(4)
N1 C18 C19 C20 -178.1(3)
C17 C18 C19 C20 3.7(5)
C26 C19 C20 C25 70.3(4)
C18 C19 C20 C25 -110.3(4)
C26 C19 C20 C21 -106.3(4)
C18 C19 C20 C21 73.1(4)
C25 C20 C21 C22 -0.6(5)
C19 C20 C21 C22 176.1(3)
C20 C21 C22 C23 0.2(6)
C21 C22 C23 C24 0.4(6)
C22 C23 C24 C25 -0.6(6)
C23 C24 C25 C20 0.3(5)
C21 C20 C25 C24 0.3(5)
C19 C20 C25 C24 -176.3(3)
C18 C19 C26 N2 -0.8(6)
C20 C19 C26 N2 178.5(3)
C18 C19 C26 C27 -177.1(4)
C20 C19 C26 C27 2.3(5)
C19 C26 C27 C28 176.4(4)
N2 C26 C27 C28 -0.4(4)
C26 C27 C28 C29 0.1(4)
C27 C28 C29 N2 0.2(4)
C27 C28 C29 C30 179.6(3)
N2 C29 C30 C35 -2.3(6)
C28 C29 C30 C35 178.4(3)
N2 C29 C30 C31 175.4(3)
C28 C29 C30 C31 -4.0(5)
C35 C30 C31 C32 0.5(5)
C29 C30 C31 C32 -177.2(3)
C30 C31 C32 C33 2.4(5)
C30 C31 C32 C40 -175.5(3)
C31 C32 C33 C34 -0.8(5)
C40 C32 C33 C34 177.2(3)
C32 C33 C34 C35 -3.7(5)
C32 C33 C34 C36 176.3(3)
C33 C34 C35 O2 -175.4(3)
C36 C34 C35 O2 4.6(5)
C33 C34 C35 C30 6.7(5)
C36 C34 C35 C30 -173.3(3)
C31 C30 C35 O2 176.8(3)
C29 C30 C35 O2 -5.6(5)
C31 C30 C35 C34 -5.3(5)
C29 C30 C35 C34 172.4(3)
C33 C34 C36 C39 -3.6(5)
C35 C34 C36 C39 176.4(3)
C33 C34 C36 C38 -122.6(4)
C35 C34 C36 C38 57.4(4)
C33 C34 C36 C37 115.8(4)
C35 C34 C36 C37 -64.2(4)
C31 C32 C40 C41 -18.6(5)
C33 C32 C40 C41 163.6(4)
C31 C32 C40 C42 102.7(4)
C33 C32 C40 C42 -75.1(4)
C31 C32 C40 C43 -137.9(4)
C33 C32 C40 C43 44.3(5)
C34 C35 O2 Zr1 -157.4(3)
C30 C35 O2 Zr1 20.5(6)
O1 Zr1 O2 C35 177.4(4)
N2 Zr1 O2 C35 -18.0(4)
N1 Zr1 O2 C35 -54.0(6)
O3 Zr1 O2 C35 -101.6(4)
Cl1 Zr1 O2 C35 78.1(4)
C28 C29 N2 C26 -0.4(4)
C30 C29 N2 C26 -179.9(3)
C28 C29 N2 Zr1 -180.0(2)
C30 C29 N2 Zr1 0.6(5)
C19 C26 N2 C29 -176.3(3)
C27 C26 N2 C29 0.5(4)
C19 C26 N2 Zr1 3.2(5)
C27 C26 N2 Zr1 -180.0(2)
O2 Zr1 N2 C29 5.4(3)
O1 Zr1 N2 C29 132.7(3)
N1 Zr1 N2 C29 175.4(3)
O3 Zr1 N2 C29 93.1(3)
Cl1 Zr1 N2 C29 -89.9(3)
O2 Zr1 N2 C26 -174.1(3)
O1 Zr1 N2 C26 -46.8(5)
N1 Zr1 N2 C26 -4.0(3)
O3 Zr1 N2 C26 -86.4(3)
Cl1 Zr1 N2 C26 90.6(3)
O2 Zr1 O3 C44 -151.4(3)
O1 Zr1 O3 C44 -41.0(3)
N2 Zr1 O3 C44 127.3(3)
N1 Zr1 O3 C44 41.3(3)
Cl1 Zr1 O3 C44 34.5(14)
O2 Zr1 O3 C48 37.4(3)
O1 Zr1 O3 C48 147.8(3)
N2 Zr1 O3 C48 -43.9(3)
N1 Zr1 O3 C48 -130.0(3)
Cl1 Zr1 O3 C48 -136.7(12)
C48 O3 C44 C46 13.5(11)
Zr1 O3 C44 C46 -158.9(10)
C48 O3 C44 C45 -20.0(6)
Zr1 O3 C44 C45 167.5(4)
C46 C44 C45 C47 -66.4(17)
O3 C44 C45 C47 33.0(7)
O3 C44 C46 C47 -19.9(16)
C45 C44 C46 C47 70.7(16)
C44 C46 C47 C48 18.8(16)
C44 C46 C47 C45 -72.1(17)
C44 C45 C47 C46 64.2(16)
C44 C45 C47 C48 -33.6(7)
C44 O3 C48 C47 -1.5(5)
Zr1 O3 C48 C47 170.9(3)
C46 C47 C48 O3 -10.4(11)
C45 C47 C48 O3 21.8(6)
